data_4306589
loop_
_publ_author_name
'Paul D. Knight'
'Andrew J. P. White'
'Charlotte K. Williams'

_publ_section_title
;
Dinuclear Zinc Complexes Using Pentadentate Phenolate Ligands
;
_journal_name_full 'Inorganic Chemistry'
_journal_page_first 11711
_journal_page_last 11719
_journal_paper_doi 10.1021/ic8014173
_journal_volume 47
_journal_year 2008
_chemical_formula_moiety 'C17 H27 I3 N4 O Zn2'
_chemical_formula_sum 'C17 H27 I3 N4 O Zn2'
_chemical_formula_weight 814.87
_chemical_name_systematic
; 
 ? 
;
_space_group_IT_number 29
_symmetry_cell_setting orthorhombic
_symmetry_space_group_name_Hall 'P 2c -2ac'
_symmetry_space_group_name_H-M 'P c a 21'
_atom_sites_solution_hydrogens geom
_atom_sites_solution_primary direct
_atom_sites_solution_secondary difmap
_audit_creation_method SHELXL-97
_cell_angle_alpha 90
_cell_angle_beta 90
_cell_angle_gamma 90
_cell_formula_units_Z 8
_cell_length_a 20.86207(14)
_cell_length_b 15.95524(13)
_cell_length_c 15.09180(11)
_cell_measurement_reflns_used 54833
_cell_measurement_temperature 173(2)
_cell_measurement_theta_max 32.4940
_cell_measurement_theta_min 3.7054
_cell_volume 5023.45(6)
_computing_cell_refinement 'CrysAlis RED, Oxford Diffraction Ltd'
_computing_data_collection 'CrysAlis CCD, Oxford Diffraction Ltd'
_computing_data_reduction 'CrysAlis RED, Oxford Diffraction Ltd'
_computing_molecular_graphics 'Bruker SHELXTL'
_computing_publication_material 'Bruker SHELXTL'
_computing_structure_refinement 'SHELXL-97 (Sheldrick, 1997)'
_computing_structure_solution 'SHELXS-97 (Sheldrick, 1990)'
_diffrn_ambient_temperature 173(2)
_diffrn_detector_area_resol_mean 15.9863
_diffrn_measured_fraction_theta_full 0.948
_diffrn_measured_fraction_theta_max 0.948
_diffrn_measurement_device_type 'OD Xcalibur 3'
_diffrn_measurement_method 'phi and omega scans'
_diffrn_radiation_monochromator graphite
_diffrn_radiation_source 'Enhance (Mo) X-ray Source'
_diffrn_radiation_type MoK\a
_diffrn_radiation_wavelength 0.71073
_diffrn_reflns_av_R_equivalents 0.0331
_diffrn_reflns_av_sigmaI/netI 0.0221
_diffrn_reflns_limit_h_max 31
_diffrn_reflns_limit_h_min -31
_diffrn_reflns_limit_k_max 23
_diffrn_reflns_limit_k_min -22
_diffrn_reflns_limit_l_max 22
_diffrn_reflns_limit_l_min -22
_diffrn_reflns_number 77859
_diffrn_reflns_theta_full 32.60
_diffrn_reflns_theta_max 32.60
_diffrn_reflns_theta_min 3.72
_diffrn_standards_number 0
_exptl_absorpt_coefficient_mu 5.611
_exptl_absorpt_correction_T_max 1.00000
_exptl_absorpt_correction_T_min 0.65769
_exptl_absorpt_correction_type multi-scan
_exptl_absorpt_process_details
; 
CrysAlis RED, Oxford Diffraction Ltd., 
Version 1.171.31.7 (release 18-10-2006 CrysAlis171 .NET) 
(compiled Oct 18 2006,16:28:17) 
Empirical absorption correction using spherical harmonics, 
implemented in SCALE3 ABSPACK scaling algorithm. 
;
_exptl_crystal_colour Yellow
_exptl_crystal_density_diffrn 2.155
_exptl_crystal_density_method 'not measured'
_exptl_crystal_description blocks
_exptl_crystal_F_000 3072
_exptl_crystal_size_max 0.17
_exptl_crystal_size_mid 0.17
_exptl_crystal_size_min 0.13
_refine_diff_density_max 1.503
_refine_diff_density_min -1.563
_refine_diff_density_rms 0.125
_refine_ls_abs_structure_details 'Flack H D (1983), Acta Cryst. A39, 876-881'
_refine_ls_abs_structure_Flack 0.010(10)
_refine_ls_extinction_method none
_refine_ls_goodness_of_fit_ref 1.061
_refine_ls_hydrogen_treatment constr
_refine_ls_matrix_type full
_refine_ls_number_parameters 489
_refine_ls_number_reflns 16884
_refine_ls_number_restraints 1
_refine_ls_restrained_S_all 1.061
_refine_ls_R_factor_all 0.0331
_refine_ls_R_factor_gt 0.0272
_refine_ls_shift/su_max 0.001
_refine_ls_shift/su_mean 0.000
_refine_ls_structure_factor_coef Fsqd
_refine_ls_weighting_details 'calc w=1/[\s^2^(Fo^2^)+(0.0377P)^2^+5.2914P] where P=(Fo^2^+2Fc^2^)/3'
_refine_ls_weighting_scheme calc
_refine_ls_wR_factor_gt 0.0664
_refine_ls_wR_factor_ref 0.0715
_reflns_number_gt 15173
_reflns_number_total 16884
_reflns_threshold_expression >2sigma(I)
_cod_data_source_file ic8014173_si_002_2.cif
_cod_data_source_block Compound_2
_cod_depositor_comments
;
The following automatic conversions were performed:
'_symmetry_cell_setting' value 'Orthorhombic' changed to 'orthorhombic'
according to '/home/saulius/struct/CIF-dictionaries/cif_core.dic'
dictionary named 'cif_core.dic' version 2.4.1 from 2010-06-29.

Automatic conversion script
Id: cif_fix_enum 1527 2010-12-29 10:47:43Z saulius 
;
_cod_original_cell_volume 5023.45(10)
_cod_database_code 4306589

loop_
_symmetry_equiv_pos_as_xyz
'x, y, z'
'-x, -y, z+1/2'
'x+1/2, -y, z'
'-x+1/2, y, z+1/2'

loop_
_atom_site_label
_atom_site_type_symbol
_atom_site_fract_x
_atom_site_fract_y
_atom_site_fract_z
_atom_site_U_iso_or_equiv
_atom_site_adp_type
_atom_site_occupancy
_atom_site_symmetry_multiplicity
_atom_site_calc_flag
_atom_site_refinement_flags
_atom_site_disorder_assembly
_atom_site_disorder_group
Zn1 Zn 0.053099(18) 0.83608(3) 0.02955(3) 0.02189(7) Uani 1 1 d . . .
Zn2 Zn 0.211483(18) 0.86129(3) 0.08294(3) 0.02396(7) Uani 1 1 d . . .
I1 I -0.048306(11) 0.917675(16) 0.082945(19) 0.03209(5) Uani 1 1 d . . .
I2 I 0.252181(15) 0.77082(2) -0.04708(2) 0.04510(7) Uani 1 1 d . . .
I3 I 0.121089(11) 0.781742(15) 0.178886(17) 0.02939(5) Uani 1 1 d . . .
O1 O 0.12941(12) 0.91474(16) 0.01922(18) 0.0252(5) Uani 1 1 d . . .
C1 C 0.13276(15) 0.9813(2) -0.0325(2) 0.0213(6) Uani 1 1 d . . .
C2 C 0.09557(16) 0.9898(2) -0.1104(2) 0.0227(6) Uani 1 1 d . . .
C3 C 0.10091(18) 1.0625(2) -0.1620(2) 0.0261(7) Uani 1 1 d . . .
H3A H 0.0757 1.0667 -0.2143 0.031 Uiso 1 1 calc R . .
C4 C 0.14115(19) 1.1283(2) -0.1405(3) 0.0286(7) Uani 1 1 d . . .
C5 C 0.17703(19) 1.1200(2) -0.0634(3) 0.0277(7) Uani 1 1 d . . .
H5A H 0.2044 1.1649 -0.0465 0.033 Uiso 1 1 calc R . .
C6 C 0.17472(16) 1.0488(2) -0.0097(2) 0.0251(6) Uani 1 1 d . . .
C7 C 0.05684(16) 0.9217(2) -0.1466(2) 0.0244(6) Uani 1 1 d . . .
H7A H 0.0388 0.9292 -0.2039 0.029 Uiso 1 1 calc R . .
N7 N 0.04562(14) 0.8533(2) -0.1071(2) 0.0244(6) Uani 1 1 d . . .
C8 C 0.01146(19) 0.7857(3) -0.1527(3) 0.0313(8) Uani 1 1 d . . .
H8A H 0.0422 0.7504 -0.1860 0.038 Uiso 1 1 calc R . .
H8B H -0.0196 0.8096 -0.1954 0.038 Uiso 1 1 calc R . .
C9 C -0.02348(18) 0.7329(2) -0.0843(3) 0.0300(7) Uani 1 1 d . . .
H9A H -0.0620 0.7633 -0.0633 0.036 Uiso 1 1 calc R . .
H9B H -0.0377 0.6797 -0.1117 0.036 Uiso 1 1 calc R . .
N10 N 0.01955(16) 0.7146(2) -0.0078(2) 0.0302(7) Uani 1 1 d . . .
C11 C -0.0181(3) 0.6716(3) 0.0626(4) 0.0491(12) Uani 1 1 d . . .
H11A H -0.0317 0.6164 0.0414 0.074 Uiso 1 1 calc R . .
H11B H -0.0559 0.7053 0.0773 0.074 Uiso 1 1 calc R . .
H11C H 0.0086 0.6649 0.1156 0.074 Uiso 1 1 calc R . .
C12 C 0.0737(2) 0.6608(3) -0.0364(4) 0.0492(13) Uani 1 1 d . . .
H12A H 0.0574 0.6054 -0.0531 0.074 Uiso 1 1 calc R . .
H12B H 0.1043 0.6549 0.0125 0.074 Uiso 1 1 calc R . .
H12C H 0.0951 0.6865 -0.0874 0.074 Uiso 1 1 calc R . .
C13 C 0.1481(3) 1.2041(3) -0.1996(3) 0.0440(10) Uani 1 1 d . . .
H13A H 0.1891 1.2012 -0.2312 0.066 Uiso 1 1 calc R . .
H13B H 0.1469 1.2550 -0.1634 0.066 Uiso 1 1 calc R . .
H13C H 0.1129 1.2052 -0.2425 0.066 Uiso 1 1 calc R . .
C14 C 0.21481(17) 1.0485(2) 0.0690(3) 0.0270(7) Uani 1 1 d . . .
H14A H 0.2323 1.1007 0.0872 0.032 Uiso 1 1 calc R . .
N14 N 0.22871(14) 0.9848(2) 0.1158(2) 0.0258(6) Uani 1 1 d . . .
C15 C 0.27075(18) 0.9975(3) 0.1937(3) 0.0328(8) Uani 1 1 d . . .
H15A H 0.2500 1.0358 0.2366 0.039 Uiso 1 1 calc R . .
H15B H 0.3120 1.0227 0.1750 0.039 Uiso 1 1 calc R . .
C16 C 0.28237(19) 0.9120(3) 0.2365(3) 0.0313(8) Uani 1 1 d . . .
H16A H 0.3189 0.9160 0.2782 0.038 Uiso 1 1 calc R . .
H16B H 0.2439 0.8953 0.2707 0.038 Uiso 1 1 calc R . .
N17 N 0.29620(14) 0.8483(2) 0.1695(2) 0.0287(6) Uani 1 1 d . . .
C18 C 0.3031(2) 0.7654(3) 0.2103(3) 0.0386(9) Uani 1 1 d . . .
H18A H 0.3417 0.7645 0.2474 0.058 Uiso 1 1 calc R . .
H18B H 0.3068 0.7227 0.1639 0.058 Uiso 1 1 calc R . .
H18C H 0.2654 0.7535 0.2470 0.058 Uiso 1 1 calc R . .
C19 C 0.3564(2) 0.8684(4) 0.1210(3) 0.0419(10) Uani 1 1 d . . .
H19A H 0.3931 0.8619 0.1610 0.063 Uiso 1 1 calc R . .
H19B H 0.3546 0.9263 0.0995 0.063 Uiso 1 1 calc R . .
H19C H 0.3612 0.8301 0.0706 0.063 Uiso 1 1 calc R . .
Zn1' Zn 0.69803(2) 0.62735(3) 0.11575(3) 0.02672(8) Uani 1 1 d . . .
Zn2' Zn 0.542797(19) 0.66078(3) 0.04339(3) 0.02617(8) Uani 1 1 d . . .
I1' I 0.794913(12) 0.714157(17) 0.058615(18) 0.03300(5) Uani 1 1 d . . .
I2' I 0.480391(17) 0.59647(2) 0.17573(2) 0.04559(7) Uani 1 1 d . . .
I3' I 0.634045(13) 0.561499(19) -0.02519(2) 0.03848(6) Uani 1 1 d . . .
O1' O 0.62126(12) 0.70960(17) 0.11747(19) 0.0264(5) Uani 1 1 d . . .
C1' C 0.61773(15) 0.7772(2) 0.1676(2) 0.0230(6) Uani 1 1 d . . .
C2' C 0.64991(18) 0.7828(2) 0.2500(3) 0.0276(7) Uani 1 1 d . . .
C3' C 0.6471(2) 0.8568(3) 0.3006(3) 0.0330(8) Uani 1 1 d . . .
H3'A H 0.6685 0.8585 0.3562 0.040 Uiso 1 1 calc R . .
C4' C 0.6146(2) 0.9264(3) 0.2724(3) 0.0358(9) Uani 1 1 d . . .
C5' C 0.5820(2) 0.9210(2) 0.1927(3) 0.0336(8) Uani 1 1 d . . .
H5'A H 0.5593 0.9687 0.1718 0.040 Uiso 1 1 calc R . .
C6' C 0.58146(18) 0.8474(2) 0.1414(2) 0.0268(7) Uani 1 1 d . . .
C7' C 0.6828(2) 0.7117(3) 0.2908(3) 0.0329(8) Uani 1 1 d . . .
H7'A H 0.6950 0.7171 0.3512 0.040 Uiso 1 1 calc R . .
N7' N 0.69655(17) 0.6431(2) 0.2521(3) 0.0342(7) Uani 1 1 d . . .
C8' C 0.7283(3) 0.5768(3) 0.3024(3) 0.0494(12) Uani 1 1 d . . .
H8'A H 0.6960 0.5377 0.3269 0.059 Uiso 1 1 calc R . .
H8'B H 0.7527 0.6014 0.3523 0.059 Uiso 1 1 calc R . .
C9' C 0.7733(2) 0.5301(3) 0.2413(4) 0.0482(12) Uani 1 1 d . . .
H9'A H 0.8113 0.5653 0.2290 0.058 Uiso 1 1 calc R . .
H9'B H 0.7881 0.4781 0.2707 0.058 Uiso 1 1 calc R . .
N10' N 0.7416(2) 0.5087(2) 0.1572(3) 0.0425(9) Uani 1 1 d . . .
C11' C 0.7899(3) 0.4766(4) 0.0930(5) 0.0661(18) Uani 1 1 d . . .
H11D H 0.8078 0.4237 0.1149 0.099 Uiso 1 1 calc R . .
H11E H 0.8244 0.5178 0.0863 0.099 Uiso 1 1 calc R . .
H11F H 0.7694 0.4671 0.0354 0.099 Uiso 1 1 calc R . .
C12' C 0.6919(3) 0.4438(3) 0.1736(5) 0.0591(15) Uani 1 1 d . . .
H12D H 0.7126 0.3916 0.1923 0.089 Uiso 1 1 calc R . .
H12E H 0.6676 0.4339 0.1190 0.089 Uiso 1 1 calc R . .
H12F H 0.6628 0.4631 0.2203 0.089 Uiso 1 1 calc R . .
C13' C 0.6106(3) 1.0051(3) 0.3289(4) 0.0512(13) Uani 1 1 d . . .
H13D H 0.5803 0.9960 0.3776 0.077 Uiso 1 1 calc R . .
H13E H 0.5958 1.0521 0.2924 0.077 Uiso 1 1 calc R . .
H13F H 0.6530 1.0180 0.3532 0.077 Uiso 1 1 calc R . .
C14' C 0.53975(18) 0.8487(2) 0.0632(3) 0.0315(8) Uani 1 1 d . . .
H14B H 0.5231 0.9015 0.0454 0.038 Uiso 1 1 calc R . .
N14' N 0.52384(15) 0.7849(2) 0.0167(2) 0.0295(6) Uani 1 1 d . . .
C15' C 0.4780(2) 0.7969(3) -0.0560(3) 0.0384(9) Uani 1 1 d . . .
H15C H 0.5014 0.8066 -0.1121 0.046 Uiso 1 1 calc R . .
H15D H 0.4510 0.8466 -0.0440 0.046 Uiso 1 1 calc R . .
C16' C 0.4363(2) 0.7208(3) -0.0649(3) 0.0407(10) Uani 1 1 d . . .
H16C H 0.4077 0.7169 -0.0127 0.049 Uiso 1 1 calc R . .
H16D H 0.4092 0.7265 -0.1183 0.049 Uiso 1 1 calc R . .
N17' N 0.47470(18) 0.6436(3) -0.0718(3) 0.0384(8) Uani 1 1 d . . .
C18' C 0.5055(3) 0.6382(5) -0.1596(4) 0.0613(16) Uani 1 1 d . . .
H18D H 0.4726 0.6313 -0.2054 0.092 Uiso 1 1 calc R . .
H18E H 0.5347 0.5900 -0.1609 0.092 Uiso 1 1 calc R . .
H18F H 0.5298 0.6897 -0.1710 0.092 Uiso 1 1 calc R . .
C19' C 0.4333(3) 0.5696(4) -0.0620(5) 0.0615(16) Uani 1 1 d . . .
H19D H 0.4047 0.5654 -0.1133 0.092 Uiso 1 1 calc R . .
H19E H 0.4077 0.5750 -0.0078 0.092 Uiso 1 1 calc R . .
H19F H 0.4599 0.5191 -0.0583 0.092 Uiso 1 1 calc R . .

loop_
_atom_site_aniso_label
_atom_site_aniso_U_11
_atom_site_aniso_U_22
_atom_site_aniso_U_33
_atom_site_aniso_U_23
_atom_site_aniso_U_13
_atom_site_aniso_U_12
Zn1 0.01843(16) 0.02303(18) 0.02421(18) -0.00133(14) -0.00113(13) -0.00216(13)
Zn2 0.02101(16) 0.02727(18) 0.02362(17) -0.00094(15) -0.00406(14) -0.00297(13)
I1 0.02689(10) 0.03515(12) 0.03424(12) -0.00475(10) 0.00582(9) 0.00476(9)
I2 0.03863(13) 0.06701(19) 0.02964(12) -0.01471(13) -0.00231(11) 0.00949(13)
I3 0.02628(10) 0.03485(11) 0.02705(10) 0.00651(10) -0.00248(8) -0.00496(8)
O1 0.0223(11) 0.0274(12) 0.0260(12) 0.0055(10) -0.0043(9) -0.0045(9)
C1 0.0217(13) 0.0225(14) 0.0196(14) -0.0019(12) 0.0024(11) -0.0011(11)
C2 0.0207(14) 0.0270(16) 0.0205(14) -0.0034(12) 0.0029(11) 0.0000(11)
C3 0.0304(16) 0.0290(17) 0.0190(14) 0.0004(12) 0.0019(12) 0.0069(13)
C4 0.0344(18) 0.0269(17) 0.0245(16) 0.0046(13) 0.0047(13) 0.0047(14)
C5 0.0309(17) 0.0221(15) 0.0303(17) -0.0001(13) 0.0032(13) -0.0040(13)
C6 0.0241(15) 0.0243(15) 0.0270(16) -0.0001(13) 0.0028(12) -0.0006(12)
C7 0.0221(15) 0.0323(18) 0.0189(14) -0.0045(12) -0.0009(11) 0.0042(12)
N7 0.0214(13) 0.0285(14) 0.0234(13) -0.0054(11) -0.0016(10) 0.0002(11)
C8 0.0275(16) 0.036(2) 0.0305(18) -0.0073(15) -0.0073(14) -0.0038(14)
C9 0.0234(16) 0.0311(18) 0.0354(19) -0.0032(15) -0.0092(14) -0.0010(13)
N10 0.0282(14) 0.0241(14) 0.0382(18) 0.0000(12) -0.0112(13) -0.0001(11)
C11 0.054(3) 0.042(2) 0.051(3) 0.014(2) -0.016(2) -0.025(2)
C12 0.050(3) 0.033(2) 0.065(3) -0.015(2) -0.023(2) 0.0186(19)
C13 0.058(3) 0.032(2) 0.041(2) 0.0118(18) -0.003(2) -0.0046(19)
C14 0.0273(15) 0.0262(16) 0.0274(17) -0.0023(13) 0.0012(13) -0.0041(12)
N14 0.0236(13) 0.0280(14) 0.0259(14) -0.0060(12) -0.0045(11) -0.0023(11)
C15 0.0280(16) 0.0381(19) 0.032(2) -0.0051(16) -0.0077(14) -0.0050(14)
C16 0.0303(17) 0.038(2) 0.0260(17) -0.0052(15) -0.0065(14) -0.0026(15)
N17 0.0240(13) 0.0310(15) 0.0309(15) -0.0027(13) -0.0055(12) -0.0025(11)
C18 0.040(2) 0.034(2) 0.042(2) 0.0022(18) -0.0129(18) 0.0041(16)
C19 0.0227(17) 0.063(3) 0.040(2) -0.009(2) -0.0002(15) -0.0080(18)
Zn1' 0.02251(18) 0.02535(19) 0.0323(2) -0.00230(16) -0.00248(15) 0.00215(14)
Zn2' 0.02121(17) 0.0300(2) 0.0272(2) 0.00062(16) -0.00093(14) 0.00118(15)
I1' 0.02554(10) 0.03848(13) 0.03496(12) 0.00087(10) 0.00049(9) -0.00246(9)
I2' 0.05425(17) 0.04964(16) 0.03288(13) 0.00044(13) 0.00936(13) -0.01565(13)
I3' 0.02900(11) 0.04006(13) 0.04639(15) -0.01445(12) -0.00238(11) 0.00193(10)
O1' 0.0217(11) 0.0301(13) 0.0275(12) -0.0034(10) -0.0030(9) 0.0015(9)
C1' 0.0206(13) 0.0249(14) 0.0237(16) -0.0001(12) 0.0030(12) -0.0016(11)
C2' 0.0249(15) 0.0320(18) 0.0259(16) -0.0002(14) 0.0018(13) -0.0014(13)
C3' 0.0341(19) 0.0357(19) 0.0292(18) -0.0071(15) 0.0032(15) -0.0084(15)
C4' 0.044(2) 0.0260(18) 0.037(2) -0.0039(15) 0.0127(17) -0.0080(16)
C5' 0.0365(19) 0.0231(16) 0.041(2) 0.0030(15) 0.0139(16) -0.0014(14)
C6' 0.0288(16) 0.0253(16) 0.0264(16) 0.0041(13) 0.0074(13) -0.0008(13)
C7' 0.0316(18) 0.042(2) 0.0251(17) -0.0005(15) -0.0022(14) -0.0024(15)
N7' 0.0306(16) 0.0378(19) 0.0341(17) 0.0043(14) -0.0050(13) 0.0025(13)
C8' 0.059(3) 0.051(3) 0.038(2) 0.010(2) -0.011(2) 0.011(2)
C9' 0.040(2) 0.041(2) 0.063(3) 0.004(2) -0.016(2) 0.0092(19)
N10' 0.0419(19) 0.0311(17) 0.055(2) 0.0009(17) -0.0070(17) 0.0007(15)
C11' 0.064(3) 0.048(3) 0.087(5) -0.004(3) -0.009(3) 0.029(3)
C12' 0.068(3) 0.037(2) 0.072(4) 0.012(3) -0.017(3) -0.010(2)
C13' 0.074(4) 0.030(2) 0.049(3) -0.010(2) 0.013(3) -0.012(2)
C14' 0.0304(17) 0.0318(18) 0.0324(19) 0.0104(15) 0.0058(14) 0.0044(14)
N14' 0.0252(14) 0.0373(17) 0.0260(15) 0.0086(13) 0.0012(11) 0.0020(12)
C15' 0.041(2) 0.042(2) 0.032(2) 0.0136(17) -0.0054(17) 0.0043(17)
C16' 0.0302(19) 0.059(3) 0.033(2) 0.0027(19) -0.0045(16) 0.0071(18)
N17' 0.0331(17) 0.051(2) 0.0315(17) -0.0032(16) -0.0048(13) 0.0017(15)
C18' 0.060(3) 0.093(5) 0.031(2) -0.009(3) -0.003(2) 0.023(3)
C19' 0.062(3) 0.063(4) 0.060(4) -0.006(3) -0.023(3) -0.015(3)

loop_
_atom_type_symbol
_atom_type_description
_atom_type_scat_dispersion_real
_atom_type_scat_dispersion_imag
_atom_type_scat_source
C C 0.0033 0.0016 'International Tables Vol C Tables 4.2.6.8 and 6.1.1.4'
H H 0.0000 0.0000 'International Tables Vol C Tables 4.2.6.8 and 6.1.1.4'
N N 0.0061 0.0033 'International Tables Vol C Tables 4.2.6.8 and 6.1.1.4'
O O 0.0106 0.0060 'International Tables Vol C Tables 4.2.6.8 and 6.1.1.4'
Zn Zn 0.2839 1.4301 'International Tables Vol C Tables 4.2.6.8 and 6.1.1.4'
I I -0.4742 1.8119 'International Tables Vol C Tables 4.2.6.8 and 6.1.1.4'

loop_
_geom_angle_atom_site_label_1
_geom_angle_atom_site_label_2
_geom_angle_atom_site_label_3
_geom_angle
_geom_angle_site_symmetry_1
_geom_angle_site_symmetry_3
_geom_angle_publ_flag
O1 Zn1 N7 84.36(11) . . ?
O1 Zn1 N10 142.78(13) . . ?
N7 Zn1 N10 80.46(13) . . ?
O1 Zn1 I1 110.50(8) . . ?
N7 Zn1 I1 100.30(8) . . ?
N10 Zn1 I1 105.56(9) . . ?
O1 Zn1 I3 81.73(7) . . ?
N7 Zn1 I3 150.94(8) . . ?
N10 Zn1 I3 95.58(9) . . ?
I1 Zn1 I3 108.438(16) . . ?
N14 Zn2 O1 82.33(11) . . ?
N14 Zn2 N17 78.95(12) . . ?
O1 Zn2 N17 160.65(11) . . ?
N14 Zn2 I2 131.27(9) . . ?
O1 Zn2 I2 98.30(8) . . ?
N17 Zn2 I2 97.71(9) . . ?
N14 Zn2 I3 116.27(9) . . ?
O1 Zn2 I3 82.49(7) . . ?
N17 Zn2 I3 101.41(9) . . ?
I2 Zn2 I3 112.053(18) . . ?
Zn2 I3 Zn1 77.070(13) . . ?
C1 O1 Zn1 125.7(2) . . ?
C1 O1 Zn2 123.0(2) . . ?
Zn1 O1 Zn2 110.24(12) . . ?
O1 C1 C2 122.7(3) . . ?
O1 C1 C6 119.8(3) . . ?
C2 C1 C6 117.5(3) . . ?
C3 C2 C1 119.9(3) . . ?
C3 C2 C7 116.9(3) . . ?
C1 C2 C7 122.8(3) . . ?
C4 C3 C2 123.1(3) . . ?
C3 C4 C5 116.9(3) . . ?
C3 C4 C13 121.9(4) . . ?
C5 C4 C13 121.2(4) . . ?
C4 C5 C6 123.0(3) . . ?
C5 C6 C1 119.7(3) . . ?
C5 C6 C14 117.3(3) . . ?
C1 C6 C14 123.1(3) . . ?
N7 C7 C2 124.6(3) . . ?
C7 N7 C8 120.2(3) . . ?
C7 N7 Zn1 124.4(3) . . ?
C8 N7 Zn1 113.9(3) . . ?
N7 C8 C9 108.8(3) . . ?
N10 C9 C8 110.3(3) . . ?
C12 N10 C11 110.1(4) . . ?
C12 N10 C9 110.2(4) . . ?
C11 N10 C9 109.0(3) . . ?
C12 N10 Zn1 110.6(3) . . ?
C11 N10 Zn1 113.7(3) . . ?
C9 N10 Zn1 102.9(2) . . ?
N14 C14 C6 126.1(3) . . ?
C14 N14 C15 117.8(3) . . ?
C14 N14 Zn2 126.2(3) . . ?
C15 N14 Zn2 115.1(3) . . ?
N14 C15 C16 107.9(3) . . ?
N17 C16 C15 111.1(3) . . ?
C16 N17 C18 110.9(3) . . ?
C16 N17 C19 110.9(3) . . ?
C18 N17 C19 108.5(4) . . ?
C16 N17 Zn2 100.7(2) . . ?
C18 N17 Zn2 114.3(2) . . ?
C19 N17 Zn2 111.4(3) . . ?
O1' Zn1' N7' 84.20(13) . . ?
O1' Zn1' N10' 149.83(14) . . ?
N7' Zn1' N10' 80.08(16) . . ?
O1' Zn1' I1' 105.55(8) . . ?
N7' Zn1' I1' 106.04(11) . . ?
N10' Zn1' I1' 103.48(11) . . ?
O1' Zn1' I3' 82.82(8) . . ?
N7' Zn1' I3' 144.60(11) . . ?
N10' Zn1' I3' 95.33(11) . . ?
I1' Zn1' I3' 109.147(19) . . ?
N14' Zn2' O1' 84.19(12) . . ?
N14' Zn2' N17' 81.12(15) . . ?
O1' Zn2' N17' 158.53(14) . . ?
N14' Zn2' I2' 115.76(9) . . ?
O1' Zn2' I2' 97.25(8) . . ?
N17' Zn2' I2' 103.21(11) . . ?
N14' Zn2' I3' 128.92(9) . . ?
O1' Zn2' I3' 82.71(7) . . ?
N17' Zn2' I3' 94.44(10) . . ?
I2' Zn2' I3' 114.777(19) . . ?
Zn2' I3' Zn1' 79.556(15) . . ?
C1' O1' Zn1' 124.6(2) . . ?
C1' O1' Zn2' 123.9(2) . . ?
Zn1' O1' Zn2' 110.86(12) . . ?
O1' C1' C6' 121.3(3) . . ?
O1' C1' C2' 121.9(3) . . ?
C6' C1' C2' 116.9(3) . . ?
C3' C2' C1' 120.6(4) . . ?
C3' C2' C7' 116.2(4) . . ?
C1' C2' C7' 123.0(3) . . ?
C4' C3' C2' 122.2(4) . . ?
C3' C4' C5' 117.6(4) . . ?
C3' C4' C13' 121.5(5) . . ?
C5' C4' C13' 120.8(4) . . ?
C4' C5' C6' 122.3(4) . . ?
C5' C6' C1' 120.3(4) . . ?
C5' C6' C14' 115.8(4) . . ?
C1' C6' C14' 123.8(3) . . ?
N7' C7' C2' 125.4(4) . . ?
C7' N7' C8' 119.1(4) . . ?
C7' N7' Zn1' 124.3(3) . . ?
C8' N7' Zn1' 114.8(3) . . ?
N7' C8' C9' 108.8(4) . . ?
N10' C9' C8' 111.2(4) . . ?
C9' N10' C12' 109.4(5) . . ?
C9' N10' C11' 109.7(4) . . ?
C12' N10' C11' 109.9(5) . . ?
C9' N10' Zn1' 103.4(3) . . ?
C12' N10' Zn1' 111.2(3) . . ?
C11' N10' Zn1' 113.1(3) . . ?
N14' C14' C6' 125.7(3) . . ?
C14' N14' C15' 118.4(4) . . ?
C14' N14' Zn2' 127.4(3) . . ?
C15' N14' Zn2' 113.4(3) . . ?
N14' C15' C16' 109.8(3) . . ?
N17' C16' C15' 111.7(4) . . ?
C19' N17' C16' 110.2(4) . . ?
C19' N17' C18' 107.5(5) . . ?
C16' N17' C18' 110.4(4) . . ?
C19' N17' Zn2' 112.9(3) . . ?
C16' N17' Zn2' 100.7(3) . . ?
C18' N17' Zn2' 115.1(3) . . ?

loop_
_geom_bond_atom_site_label_1
_geom_bond_atom_site_label_2
_geom_bond_distance
_geom_bond_site_symmetry_2
_geom_bond_publ_flag
Zn1 O1 2.033(2) . ?
Zn1 N7 2.086(3) . ?
Zn1 N10 2.136(3) . ?
Zn1 I1 2.6115(4) . ?
Zn1 I3 2.8006(5) . ?
Zn2 N14 2.064(3) . ?
Zn2 O1 2.141(3) . ?
Zn2 N17 2.208(3) . ?
Zn2 I2 2.5797(5) . ?
Zn2 I3 2.6951(5) . ?
O1 C1 1.319(4) . ?
C1 C2 1.415(5) . ?
C1 C6 1.431(5) . ?
C2 C3 1.401(5) . ?
C2 C7 1.460(5) . ?
C3 C4 1.383(6) . ?
C4 C5 1.390(6) . ?
C4 C13 1.509(6) . ?
C5 C6 1.396(5) . ?
C6 C14 1.453(5) . ?
C7 N7 1.266(5) . ?
N7 C8 1.465(5) . ?
C8 C9 1.519(6) . ?
C9 N10 1.492(5) . ?
N10 C12 1.483(6) . ?
N10 C11 1.489(6) . ?
C14 N14 1.270(5) . ?
N14 C15 1.481(5) . ?
C15 C16 1.529(6) . ?
C16 N17 1.462(5) . ?
N17 C18 1.466(5) . ?
N17 C19 1.489(5) . ?
Zn1' O1' 2.071(3) . ?
Zn1' N7' 2.074(4) . ?
Zn1' N10' 2.191(4) . ?
Zn1' I1' 2.5975(5) . ?
Zn1' I3' 2.7221(5) . ?
Zn2' N14' 2.059(3) . ?
Zn2' O1' 2.130(3) . ?
Zn2' N17' 2.262(4) . ?
Zn2' I2' 2.5956(5) . ?
Zn2' I3' 2.6841(5) . ?
O1' C1' 1.320(4) . ?
C1' C6' 1.408(5) . ?
C1' C2' 1.416(5) . ?
C2' C3' 1.407(5) . ?
C2' C7' 1.462(6) . ?
C3' C4' 1.369(7) . ?
C4' C5' 1.384(7) . ?
C4' C13' 1.521(6) . ?
C5' C6' 1.407(6) . ?
C6' C14' 1.467(6) . ?
C7' N7' 1.273(6) . ?
N7' C8' 1.461(6) . ?
C8' C9' 1.512(8) . ?
C9' N10' 1.471(7) . ?
N10' C12' 1.485(7) . ?
N10' C11' 1.490(8) . ?
C14' N14' 1.280(6) . ?
N14' C15' 1.468(5) . ?
C15' C16' 1.498(7) . ?
C16' N17' 1.473(6) . ?
N17' C19' 1.470(7) . ?
N17' C18' 1.476(7) . ?
